data_7047795
loop_
_publ_author_name
'Pringouri, Konstantina'
'Anwar, Muhammad U.'
'Mansour, Liz'
'Doupnik, Nathan'
'Beldjoudi, Yassine'
'Gavey, Emma L.'
'Pilkington, Melanie'
'Rawson, Jeremy M.'

_publ_section_title
;
 A novel bis-1,2,4-benzothiadiazine pincer ligand: synthesis,
 characterization and first row transition metal complexes.
;
_journal_issue 44
_journal_name_full 'Dalton transactions (Cambridge, England : 2003)'
_journal_page_first 15725
_journal_page_last 15736
_journal_paper_doi 10.1039/c8dt03346c
_journal_volume 47
_journal_year 2018
_chemical_formula_moiety 'C38 H26 Fe N10 S4, 2(C F3 O3 S), O1, 1.6(C2 H3 N)'
_chemical_formula_sum 'C43.2 H30.8 F6 Fe N11.6 O7 S6'
_chemical_formula_weight 1186.60
_space_group_crystal_system monoclinic
_space_group_IT_number 7
_space_group_name_Hall 'P -2yc'
_space_group_name_H-M_alt 'P 1 c 1'
_symmetry_space_group_name_Hall 'P -2yc'
_symmetry_space_group_name_H-M 'P 1 c 1'
_atom_sites_solution_hydrogens geom
_atom_sites_solution_primary dual
_audit_creation_date 2018-02-20
_audit_creation_method
;
Olex2 1.2
(compiled 2017.08.10 svn.r3458 for OlexSys, GUI svn.r5381)
;
_audit_update_record
;
2018-06-20 deposited with the CCDC.
2018-10-04 downloaded from the CCDC.
;
_cell_angle_alpha 90
_cell_angle_beta 103.5220(12)
_cell_angle_gamma 90
_cell_formula_units_Z 2
_cell_length_a 10.9579(4)
_cell_length_b 11.0245(4)
_cell_length_c 22.8045(8)
_cell_measurement_reflns_used 9609
_cell_measurement_temperature 150(2)
_cell_measurement_theta_max 24.92
_cell_measurement_theta_min 2.96
_cell_volume 2678.54(17)
_computing_cell_refinement 'Bruker SAINT'
_computing_data_collection 'Bruker APEX2'
_computing_data_reduction 'Bruker SAINT'
_computing_molecular_graphics 'Olex2 (Dolomanov et al., 2009)'
_computing_publication_material 'Olex2 (Dolomanov et al., 2009)'
_computing_structure_refinement 'XL (Sheldrick, 2008)'
_computing_structure_solution 'ShelXT (Sheldrick, 2015)'
_diffrn_ambient_temperature 150.0
_diffrn_measured_fraction_theta_full 0.988
_diffrn_measured_fraction_theta_max 0.988
_diffrn_measurement_device_type 'Bruker APEX-II CCD'
_diffrn_measurement_method 'phi and omega scans'
_diffrn_radiation_type MoK\a
_diffrn_radiation_wavelength 0.71073
_diffrn_reflns_av_R_equivalents 0.0403
_diffrn_reflns_av_unetI/netI 0.0282
_diffrn_reflns_Laue_measured_fraction_full 0.988
_diffrn_reflns_Laue_measured_fraction_max 0.988
_diffrn_reflns_limit_h_max 12
_diffrn_reflns_limit_h_min -12
_diffrn_reflns_limit_k_max 13
_diffrn_reflns_limit_k_min -13
_diffrn_reflns_limit_l_max 26
_diffrn_reflns_limit_l_min -26
_diffrn_reflns_number 53922
_diffrn_reflns_point_group_measured_fraction_full 0.988
_diffrn_reflns_point_group_measured_fraction_max 0.988
_diffrn_reflns_theta_full 24.947
_diffrn_reflns_theta_max 24.947
_diffrn_reflns_theta_min 2.955
_exptl_absorpt_coefficient_mu 0.594
_exptl_absorpt_correction_T_max 0.959
_exptl_absorpt_correction_T_min 0.892
_exptl_absorpt_correction_type multi-scan
_exptl_absorpt_process_details sadabs
_exptl_crystal_colour red
_exptl_crystal_colour_primary red
_exptl_crystal_density_diffrn 1.471
_exptl_crystal_description lathe
_exptl_crystal_F_000 1206
_exptl_crystal_size_max 0.24
_exptl_crystal_size_mid 0.16
_exptl_crystal_size_min 0.07
_refine_diff_density_max 1.020
_refine_diff_density_min -0.462
_refine_diff_density_rms 0.085
_refine_ls_abs_structure_details
;
 Refined as 2-component inversion twin.
;
_refine_ls_abs_structure_Flack 0.03(2)
_refine_ls_extinction_method none
_refine_ls_goodness_of_fit_ref 1.086
_refine_ls_hydrogen_treatment constr
_refine_ls_matrix_type full
_refine_ls_number_parameters 667
_refine_ls_number_reflns 9207
_refine_ls_number_restraints 3
_refine_ls_restrained_S_all 1.086
_refine_ls_R_factor_all 0.0465
_refine_ls_R_factor_gt 0.0433
_refine_ls_shift/su_max 0.000
_refine_ls_shift/su_mean 0.000
_refine_ls_structure_factor_coef Fsqd
_refine_ls_weighting_details 'w=1/[\s^2^(Fo^2^)+(0.0691P)^2^+3.4328P] where P=(Fo^2^+2Fc^2^)/3'
_refine_ls_weighting_scheme calc
_refine_ls_wR_factor_gt 0.1180
_refine_ls_wR_factor_ref 0.1200
_reflns_Friedel_coverage 0.997
_reflns_Friedel_fraction_full 0.988
_reflns_Friedel_fraction_max 0.988
_reflns_number_gt 8754
_reflns_number_total 9207
_reflns_threshold_expression 'I > 2\s(I)'
_cod_data_source_file c8dt03346c2.cif
_cod_data_source_block Compound2
_cod_depositor_comments 'Adding full bibliography for 7047794--7047802.cif.'
_cod_original_formula_sum 'C43.20 H30.80 F6 Fe N11.60 O7 S6'
_cod_database_code 7047795
_shelx_shelxl_version_number 2014/7
_shelx_space_group_comment
;
The symmetry employed for this shelxl refinement is uniquely defined
by the following loop, which should always be used as a source of
symmetry information in preference to the above space-group names.
They are only intended as comments.
;
_shelx_estimated_absorpt_t_max 0.960
_shelx_estimated_absorpt_t_min 0.870
_olex2_refinement_description
;
1. Twinned data refinement
 Scales: 0.97(2)
 0.03(2)
2. Fixed Uiso
 At 1.2 times of:
  All C(H) groups, All N(H) groups
 At 1.5 times of:
  All C(H,H,H) groups
3. Uiso/Uaniso restraints and constraints
Uiso(N1S) = Uiso(N2S)
Uiso(C2S) = Uiso(C4S)
Uiso(C3S) = Uiso(C5S)
Uiso(O1W) = Uiso(O2W) = Uiso(O3W) = Uiso(O4W) = Uiso(O5W)
4. Others
 1*[Sof(O1W)]+1*[Sof(O2W)]+1*[Sof(O3W)]+1*[Sof(O4W)]+1*[Sof(O5W)]=1 with esd
 of 0
 Fixed Sof: N2S(0.6) C4S(0.6) C5S(0.6) H5SA(0.6) H5SB(0.6) H5SC(0.6)
5.a Aromatic/amide H refined with riding coordinates:
 N2(H2A), N5(H5A), N7(H7A), N10(H10A), C2(H2), C3(H3), C4(H4), C5(H5), C9(H9),
 C10(H10), C11(H11), C15(H15), C16(H16), C17(H17), C18(H18), C21(H21), C22(H22),
  C23(H23), C24(H24), C28(H28), C29(H29), C30(H30), C34(H34), C35(H35),
 C36(H36), C37(H37)
5.b Idealised Me refined as rotating group:
 C5S(H5SA,H5SB,H5SC), C3S(H3SA,H3SB,H3SC)
;
_olex2_submission_special_instructions 'No special instructions were received'

loop_
_space_group_symop_operation_xyz
'x, y, z'
'x, -y, z+1/2'

loop_
_atom_site_label
_atom_site_type_symbol
_atom_site_fract_x
_atom_site_fract_y
_atom_site_fract_z
_atom_site_U_iso_or_equiv
_atom_site_adp_type
_atom_site_occupancy
_atom_site_site_symmetry_order
_atom_site_calc_flag
_atom_site_refinement_flags_posn
_atom_site_refinement_flags_occupancy
Fe Fe 0.20628(7) 0.10571(7) 0.47457(4) 0.01569(19) Uani 1 1 d . .
S1 S 0.46679(16) 0.15161(16) 0.43574(7) 0.0287(4) Uani 1 1 d . .
S2 S -0.09020(14) 0.05070(15) 0.43006(7) 0.0240(3) Uani 1 1 d . .
S3 S 0.27513(16) -0.16752(14) 0.52191(7) 0.0265(4) Uani 1 1 d . .
S4 S 0.17514(16) 0.38331(14) 0.51067(7) 0.0268(4) Uani 1 1 d . .
N1 N 0.3864(5) 0.1449(5) 0.4916(2) 0.0192(11) Uani 1 1 d . .
N2 N 0.5661(5) 0.1874(5) 0.5698(2) 0.0246(12) Uani 1 1 d . .
H2A H 0.6011 0.1727 0.6080 0.029 Uiso 1 1 calc R .
N3 N 0.2424(5) 0.1159(4) 0.5595(2) 0.0161(10) Uani 1 1 d . .
N4 N 0.0390(5) 0.0709(4) 0.4883(2) 0.0178(10) Uani 1 1 d . .
N5 N -0.0772(5) 0.0598(5) 0.5635(2) 0.0213(11) Uani 1 1 d . .
H5A H -0.0822 0.0903 0.5985 0.026 Uiso 1 1 calc R .
N6 N 0.2374(5) -0.0680(4) 0.4627(2) 0.0173(10) Uani 1 1 d . .
N7 N 0.2261(5) -0.2225(5) 0.3894(2) 0.0239(12) Uani 1 1 d . .
H7A H 0.1839 -0.2460 0.3534 0.029 Uiso 1 1 calc R .
N8 N 0.1679(5) 0.0989(4) 0.3906(2) 0.0166(11) Uani 1 1 d . .
N9 N 0.1600(5) 0.2766(4) 0.4554(2) 0.0173(10) Uani 1 1 d . .
N10 N 0.0932(5) 0.4158(5) 0.3751(2) 0.0215(11) Uani 1 1 d . .
H10A H 0.0961 0.4316 0.3376 0.026 Uiso 1 1 calc R .
C1 C 0.6028(6) 0.2346(6) 0.4715(3) 0.0243(14) Uani 1 1 d . .
C2 C 0.6727(7) 0.2910(7) 0.4362(4) 0.0327(16) Uani 1 1 d . .
H2 H 0.6454 0.2888 0.3935 0.039 Uiso 1 1 calc R .
C3 C 0.7827(7) 0.3508(7) 0.4632(4) 0.0384(18) Uani 1 1 d . .
H3 H 0.8315 0.3885 0.4390 0.046 Uiso 1 1 calc R .
C4 C 0.8213(7) 0.3559(7) 0.5249(4) 0.0390(18) Uani 1 1 d . .
H4 H 0.8970 0.3966 0.5432 0.047 Uiso 1 1 calc R .
C5 C 0.7507(6) 0.3021(6) 0.5606(3) 0.0298(15) Uani 1 1 d . .
H5 H 0.7770 0.3066 0.6033 0.036 Uiso 1 1 calc R .
C6 C 0.6399(6) 0.2407(6) 0.5334(3) 0.0240(14) Uani 1 1 d . .
C7 C 0.4433(6) 0.1580(5) 0.5482(3) 0.0191(12) Uani 1 1 d . .
C8 C 0.3603(6) 0.1423(5) 0.5904(3) 0.0193(12) Uani 1 1 d . .
C9 C 0.3871(6) 0.1548(6) 0.6523(3) 0.0234(13) Uani 1 1 d . .
H9 H 0.4702 0.1710 0.6745 0.028 Uiso 1 1 calc R .
C10 C 0.2910(6) 0.1431(7) 0.6808(3) 0.0260(14) Uani 1 1 d . .
H10 H 0.3082 0.1527 0.7234 0.031 Uiso 1 1 calc R .
C11 C 0.1705(6) 0.1178(6) 0.6498(3) 0.0233(13) Uani 1 1 d . .
H11 H 0.1046 0.1101 0.6702 0.028 Uiso 1 1 calc R .
C12 C 0.1483(6) 0.1040(5) 0.5878(3) 0.0178(12) Uani 1 1 d . .
C13 C 0.0285(6) 0.0773(5) 0.5442(3) 0.0176(12) Uani 1 1 d . .
C14 C -0.1818(5) -0.0067(5) 0.5290(3) 0.0201(12) Uani 1 1 d . .
C15 C -0.2659(6) -0.0595(6) 0.5578(3) 0.0275(14) Uani 1 1 d . .
H15 H -0.2560 -0.0503 0.6000 0.033 Uiso 1 1 calc R .
C16 C -0.3648(7) -0.1261(7) 0.5242(4) 0.0340(16) Uani 1 1 d . .
H16 H -0.4239 -0.1616 0.5436 0.041 Uiso 1 1 calc R .
C17 C -0.3791(7) -0.1419(7) 0.4630(4) 0.0356(17) Uani 1 1 d . .
H17 H -0.4472 -0.1882 0.4406 0.043 Uiso 1 1 calc R .
C18 C -0.2931(6) -0.0895(6) 0.4342(3) 0.0299(15) Uani 1 1 d . .
H18 H -0.3018 -0.1001 0.3921 0.036 Uiso 1 1 calc R .
C19 C -0.1950(6) -0.0220(6) 0.4676(3) 0.0211(13) Uani 1 1 d . .
C20 C 0.3395(6) -0.2889(6) 0.4880(3) 0.0243(14) Uani 1 1 d . .
C21 C 0.4215(7) -0.3701(6) 0.5248(4) 0.0336(16) Uani 1 1 d . .
H21 H 0.4466 -0.3579 0.5672 0.040 Uiso 1 1 calc R .
C22 C 0.4658(8) -0.4698(7) 0.4976(4) 0.046(2) Uani 1 1 d . .
H22 H 0.5209 -0.5265 0.5217 0.055 Uiso 1 1 calc R .
C23 C 0.4301(8) -0.4854(7) 0.4371(4) 0.0428(19) Uani 1 1 d . .
H23 H 0.4613 -0.5531 0.4194 0.051 Uiso 1 1 calc R .
C24 C 0.3492(7) -0.4049(6) 0.4004(4) 0.0324(16) Uani 1 1 d . .
H24 H 0.3246 -0.4176 0.3581 0.039 Uiso 1 1 calc R .
C25 C 0.3049(6) -0.3058(6) 0.4264(3) 0.0239(13) Uani 1 1 d . .
C26 C 0.2127(6) -0.1053(5) 0.4072(3) 0.0193(13) Uani 1 1 d . .
C27 C 0.1714(5) -0.0093(5) 0.3624(3) 0.0178(12) Uani 1 1 d . .
C28 C 0.1380(6) -0.0187(6) 0.3001(3) 0.0231(13) Uani 1 1 d . .
H28 H 0.1405 -0.0948 0.2808 0.028 Uiso 1 1 calc R .
C29 C 0.1007(7) 0.0859(6) 0.2665(3) 0.0287(15) Uani 1 1 d . .
H29 H 0.0771 0.0814 0.2237 0.034 Uiso 1 1 calc R .
C30 C 0.0977(6) 0.1972(6) 0.2951(3) 0.0255(14) Uani 1 1 d . .
H30 H 0.0737 0.2690 0.2724 0.031 Uiso 1 1 calc R .
C31 C 0.1307(6) 0.2005(6) 0.3576(3) 0.0196(12) Uani 1 1 d . .
C32 C 0.1288(6) 0.3044(5) 0.3986(3) 0.0190(12) Uani 1 1 d . .
C33 C 0.0512(6) 0.5079(5) 0.4101(3) 0.0198(13) Uani 1 1 d . .
C34 C -0.0195(6) 0.6036(6) 0.3805(3) 0.0225(13) Uani 1 1 d . .
H34 H -0.0400 0.6073 0.3377 0.027 Uiso 1 1 calc R .
C35 C -0.0601(7) 0.6940(6) 0.4139(3) 0.0301(15) Uani 1 1 d . .
H35 H -0.1068 0.7608 0.3940 0.036 Uiso 1 1 calc R .
C36 C -0.0326(7) 0.6870(6) 0.4764(3) 0.0333(16) Uani 1 1 d . .
H36 H -0.0612 0.7484 0.4992 0.040 Uiso 1 1 calc R .
C37 C 0.0369(6) 0.5897(6) 0.5055(3) 0.0249(14) Uani 1 1 d . .
H37 H 0.0546 0.5838 0.5482 0.030 Uiso 1 1 calc R .
C44 C 0.0800(5) 0.5022(6) 0.4725(3) 0.0196(12) Uani 1 1 d . .
S5 S 0.09722(16) 0.58456(14) 0.22284(7) 0.0263(4) Uani 1 1 d . .
F51 F 0.3034(7) 0.5807(6) 0.1821(4) 0.081(2) Uani 1 1 d . .
F52 F 0.3071(6) 0.4625(6) 0.2569(3) 0.0752(19) Uani 1 1 d . .
F53 F 0.1998(5) 0.4147(5) 0.1690(2) 0.0584(14) Uani 1 1 d . .
O51 O 0.0404(5) 0.4892(5) 0.2508(2) 0.0367(12) Uani 1 1 d . .
O52 O 0.0263(6) 0.6217(5) 0.1651(2) 0.0408(13) Uani 1 1 d . .
O53 O 0.1533(5) 0.6805(4) 0.2638(2) 0.0332(11) Uani 1 1 d . .
C51 C 0.2335(9) 0.5075(7) 0.2063(4) 0.045(2) Uani 1 1 d . .
S6 S 0.80588(16) 0.13091(18) 0.72493(8) 0.0311(4) Uani 1 1 d . .
F61 F 0.8177(6) -0.0876(6) 0.7712(4) 0.086(2) Uani 1 1 d . .
F62 F 0.6568(5) 0.0131(6) 0.7801(2) 0.0680(16) Uani 1 1 d . .
F63 F 0.6630(6) -0.0599(6) 0.6939(3) 0.0736(19) Uani 1 1 d . .
O61 O 0.6989(5) 0.2031(6) 0.6940(2) 0.0437(13) Uani 1 1 d . .
O62 O 0.8705(5) 0.1784(6) 0.7820(2) 0.0491(15) Uani 1 1 d . .
O63 O 0.8843(5) 0.0884(5) 0.6863(2) 0.0338(11) Uani 1 1 d . .
C61 C 0.7326(8) -0.0058(9) 0.7435(4) 0.047(2) Uani 1 1 d . .
O1W O 0.4790(16) 0.2221(19) 0.8140(6) 0.0097(19) Uiso 0.274(5) 1 d . P
O2W O 0.5220(19) 0.270(2) 0.8139(6) 0.0097(19) Uiso 0.250(5) 1 d . P
O3W O 0.447(2) 0.170(3) 0.8189(10) 0.0097(19) Uiso 0.164(5) 1 d . P
O4W O 0.565(2) 0.322(3) 0.8065(9) 0.0097(19) Uiso 0.170(5) 1 d . P
O5W O 0.616(3) 0.378(2) 0.8081(11) 0.0097(19) Uiso 0.143(4) 1 d . P
N2S N 0.5205(17) -0.3296(17) 0.6887(8) 0.083(2) Uiso 0.6 1 d . P
C4S C 0.4621(19) -0.2501(19) 0.7065(9) 0.070(2) Uiso 0.6 1 d . P
C5S C 0.377(2) -0.174(2) 0.7114(12) 0.099(4) Uiso 0.6 1 d . P
H5SA H 0.3923 -0.0971 0.6927 0.149 Uiso 0.6 1 calc GR P
H5SB H 0.3799 -0.1609 0.7541 0.149 Uiso 0.6 1 calc GR P
H5SC H 0.2949 -0.2060 0.6910 0.149 Uiso 0.6 1 calc GR P
N1S N 0.0050(10) 0.2061(10) 0.1310(5) 0.083(2) Uiso 1 1 d . .
C2S C -0.0696(12) 0.2703(11) 0.1297(5) 0.070(2) Uiso 1 1 d . .
C3S C -0.1651(15) 0.3579(14) 0.1240(7) 0.099(4) Uiso 1 1 d . .
H3SA H -0.1289 0.4348 0.1415 0.149 Uiso 1 1 calc GR .
H3SB H -0.2278 0.3301 0.1454 0.149 Uiso 1 1 calc GR .
H3SC H -0.2052 0.3698 0.0813 0.149 Uiso 1 1 calc GR .

loop_
_atom_site_aniso_label
_atom_site_aniso_U_11
_atom_site_aniso_U_22
_atom_site_aniso_U_33
_atom_site_aniso_U_23
_atom_site_aniso_U_13
_atom_site_aniso_U_12
Fe 0.0184(4) 0.0139(4) 0.0160(4) -0.0004(3) 0.0064(3) -0.0001(3)
S1 0.0284(8) 0.0368(9) 0.0250(8) -0.0047(7) 0.0143(7) -0.0077(7)
S2 0.0208(7) 0.0305(8) 0.0205(7) 0.0013(6) 0.0042(6) -0.0043(7)
S3 0.0355(9) 0.0199(8) 0.0236(8) 0.0040(6) 0.0058(7) 0.0044(7)
S4 0.0365(9) 0.0201(8) 0.0206(8) -0.0046(6) 0.0001(7) 0.0070(7)
N1 0.017(2) 0.018(3) 0.024(3) 0.002(2) 0.009(2) 0.002(2)
N2 0.022(3) 0.028(3) 0.024(3) 0.006(2) 0.005(2) -0.001(2)
N3 0.018(3) 0.011(2) 0.021(3) 0.0030(19) 0.006(2) 0.0017(19)
N4 0.020(3) 0.014(2) 0.020(3) 0.0005(19) 0.007(2) -0.001(2)
N5 0.017(3) 0.026(3) 0.022(3) -0.006(2) 0.008(2) -0.003(2)
N6 0.018(2) 0.014(2) 0.019(3) 0.0019(19) 0.005(2) 0.0004(19)
N7 0.027(3) 0.018(3) 0.027(3) -0.004(2) 0.006(2) 0.003(2)
N8 0.015(2) 0.017(3) 0.019(3) -0.0003(19) 0.007(2) 0.0009(19)
N9 0.021(2) 0.014(2) 0.017(2) 0.0000(19) 0.005(2) 0.000(2)
N10 0.033(3) 0.015(2) 0.019(3) 0.002(2) 0.011(2) 0.004(2)
C1 0.020(3) 0.020(3) 0.034(4) 0.002(3) 0.011(3) 0.004(3)
C2 0.028(4) 0.033(4) 0.040(4) 0.011(3) 0.014(3) 0.003(3)
C3 0.028(4) 0.043(4) 0.048(5) 0.014(4) 0.016(3) -0.004(3)
C4 0.024(4) 0.039(4) 0.053(5) 0.007(4) 0.007(3) -0.012(3)
C5 0.022(3) 0.029(4) 0.037(4) 0.003(3) 0.007(3) -0.002(3)
C6 0.017(3) 0.017(3) 0.041(4) 0.001(3) 0.013(3) 0.004(2)
C7 0.019(3) 0.014(3) 0.024(3) 0.001(2) 0.007(3) 0.002(2)
C8 0.017(3) 0.017(3) 0.023(3) 0.001(2) 0.004(2) 0.002(2)
C9 0.022(3) 0.025(3) 0.022(3) -0.001(3) 0.003(3) 0.002(3)
C10 0.025(3) 0.036(4) 0.016(3) 0.001(3) 0.003(3) 0.001(3)
C11 0.030(3) 0.020(3) 0.023(3) 0.003(2) 0.013(3) 0.000(3)
C12 0.021(3) 0.012(3) 0.021(3) 0.005(2) 0.008(2) 0.000(2)
C13 0.021(3) 0.013(3) 0.020(3) 0.001(2) 0.007(2) 0.001(2)
C14 0.016(3) 0.019(3) 0.026(3) -0.002(2) 0.007(2) 0.000(2)
C15 0.023(3) 0.029(3) 0.032(4) -0.001(3) 0.011(3) -0.001(3)
C16 0.024(4) 0.039(4) 0.041(4) 0.002(3) 0.012(3) -0.010(3)
C17 0.020(3) 0.041(4) 0.046(4) -0.001(3) 0.009(3) -0.009(3)
C18 0.028(4) 0.028(3) 0.033(4) -0.003(3) 0.007(3) -0.006(3)
C19 0.016(3) 0.022(3) 0.027(3) 0.002(3) 0.008(3) 0.003(2)
C20 0.019(3) 0.016(3) 0.038(4) 0.002(3) 0.007(3) -0.002(3)
C21 0.029(4) 0.022(3) 0.042(4) 0.001(3) -0.005(3) 0.003(3)
C22 0.041(4) 0.023(4) 0.066(6) -0.001(4) -0.002(4) 0.015(3)
C23 0.043(4) 0.021(4) 0.064(6) -0.004(4) 0.011(4) 0.012(3)
C24 0.034(4) 0.017(3) 0.050(5) -0.005(3) 0.017(3) 0.000(3)
C25 0.018(3) 0.017(3) 0.038(4) 0.004(3) 0.009(3) -0.003(2)
C26 0.018(3) 0.016(3) 0.025(3) -0.003(2) 0.009(2) 0.000(2)
C27 0.017(3) 0.014(3) 0.023(3) -0.002(2) 0.008(2) 0.000(2)
C28 0.031(3) 0.021(3) 0.021(3) -0.003(3) 0.012(3) -0.004(3)
C29 0.038(4) 0.026(3) 0.022(3) -0.004(3) 0.005(3) 0.002(3)
C30 0.035(4) 0.018(3) 0.024(3) 0.002(2) 0.007(3) 0.002(3)
C31 0.021(3) 0.017(3) 0.022(3) 0.001(2) 0.008(2) -0.002(2)
C32 0.018(3) 0.018(3) 0.023(3) -0.001(2) 0.007(2) -0.001(2)
C33 0.024(3) 0.013(3) 0.024(3) -0.001(2) 0.008(3) -0.003(2)
C34 0.026(3) 0.021(3) 0.022(3) 0.002(2) 0.008(3) 0.002(3)
C35 0.035(4) 0.022(3) 0.037(4) 0.005(3) 0.015(3) 0.011(3)
C36 0.045(4) 0.020(3) 0.039(4) -0.004(3) 0.019(3) 0.010(3)
C37 0.031(4) 0.023(3) 0.020(3) -0.002(3) 0.006(3) -0.003(3)
C44 0.018(3) 0.015(3) 0.026(3) 0.001(2) 0.007(3) -0.002(2)
S5 0.0363(9) 0.0207(7) 0.0215(8) -0.0005(6) 0.0061(7) -0.0020(7)
F51 0.088(5) 0.053(3) 0.130(6) -0.020(3) 0.081(4) -0.015(3)
F52 0.062(4) 0.084(4) 0.068(4) -0.030(3) -0.008(3) 0.034(3)
F53 0.075(4) 0.042(3) 0.059(3) -0.029(2) 0.016(3) 0.000(3)
O51 0.056(3) 0.030(3) 0.026(2) 0.002(2) 0.012(2) -0.004(2)
O52 0.055(3) 0.039(3) 0.026(3) 0.007(2) 0.003(2) -0.003(3)
O53 0.040(3) 0.027(2) 0.030(3) -0.012(2) 0.005(2) -0.004(2)
C51 0.051(5) 0.037(4) 0.050(5) -0.018(4) 0.016(4) -0.007(4)
S6 0.0251(8) 0.0451(10) 0.0223(8) -0.0056(7) 0.0037(7) -0.0007(8)
F61 0.073(4) 0.077(4) 0.115(6) 0.046(4) 0.038(4) 0.004(3)
F62 0.065(3) 0.100(5) 0.052(3) -0.009(3) 0.041(3) -0.014(3)
F63 0.087(4) 0.086(4) 0.059(3) -0.020(3) 0.039(3) -0.049(4)
O61 0.031(3) 0.060(4) 0.037(3) -0.001(3) 0.003(2) 0.007(3)
O62 0.043(3) 0.077(4) 0.025(3) -0.013(3) 0.002(2) 0.004(3)
O63 0.032(3) 0.044(3) 0.028(3) -0.005(2) 0.013(2) -0.003(2)
C61 0.042(5) 0.065(6) 0.040(4) 0.002(4) 0.023(4) 0.001(4)

loop_
_atom_type_symbol
_atom_type_description
_atom_type_scat_dispersion_real
_atom_type_scat_dispersion_imag
_atom_type_scat_source
C C 0.0033 0.0016 'International Tables Vol C Tables 4.2.6.8 and 6.1.1.4'
H H 0.0000 0.0000 'International Tables Vol C Tables 4.2.6.8 and 6.1.1.4'
F F 0.0171 0.0103 'International Tables Vol C Tables 4.2.6.8 and 6.1.1.4'
Fe Fe 0.3463 0.8444 'International Tables Vol C Tables 4.2.6.8 and 6.1.1.4'
N N 0.0061 0.0033 'International Tables Vol C Tables 4.2.6.8 and 6.1.1.4'
O O 0.0106 0.0060 'International Tables Vol C Tables 4.2.6.8 and 6.1.1.4'
S S 0.1246 0.1234 'International Tables Vol C Tables 4.2.6.8 and 6.1.1.4'

loop_
_geom_angle_atom_site_label_1
_geom_angle_atom_site_label_2
_geom_angle_atom_site_label_3
_geom_angle
N1 Fe N6 92.4(2)
N1 Fe N9 91.6(2)
N3 Fe N1 79.9(2)
N3 Fe N4 80.1(2)
N3 Fe N6 101.4(2)
N3 Fe N9 98.7(2)
N4 Fe N1 160.0(2)
N4 Fe N6 91.7(2)
N4 Fe N9 91.2(2)
N8 Fe N1 100.8(2)
N8 Fe N3 178.6(2)
N8 Fe N4 99.3(2)
N8 Fe N6 79.9(2)
N8 Fe N9 80.0(2)
N9 Fe N6 159.9(2)
N1 S1 C1 101.7(3)
N4 S2 C19 101.3(3)
N6 S3 C20 100.8(3)
N9 S4 C44 101.7(3)
S1 N1 Fe 121.9(3)
C7 N1 Fe 116.4(4)
C7 N1 S1 121.5(4)
C6 N2 H2A 118.6
C7 N2 H2A 118.6
C7 N2 C6 122.7(5)
C8 N3 Fe 119.6(4)
C12 N3 Fe 119.1(4)
C12 N3 C8 121.2(5)
S2 N4 Fe 122.2(3)
C13 N4 Fe 116.2(4)
C13 N4 S2 121.2(4)
C13 N5 H5A 118.9
C13 N5 C14 122.2(5)
C14 N5 H5A 118.9
S3 N6 Fe 122.0(3)
C26 N6 Fe 116.0(4)
C26 N6 S3 121.5(4)
C25 N7 H7A 118.9
C26 N7 H7A 118.9
C26 N7 C25 122.1(5)
C27 N8 Fe 119.7(4)
C31 N8 Fe 120.1(4)
C31 N8 C27 120.0(5)
S4 N9 Fe 121.3(3)
C32 N9 Fe 116.2(4)
C32 N9 S4 122.2(4)
C32 N10 H10A 119.3
C32 N10 C33 121.4(5)
C33 N10 H10A 119.3
C2 C1 S1 119.0(5)
C6 C1 S1 120.7(5)
C6 C1 C2 120.3(6)
C1 C2 H2 120.0
C1 C2 C3 119.9(7)
C3 C2 H2 120.0
C2 C3 H3 119.9
C4 C3 C2 120.1(7)
C4 C3 H3 119.9
C3 C4 H4 119.8
C3 C4 C5 120.4(7)
C5 C4 H4 119.8
C4 C5 H5 120.2
C4 C5 C6 119.6(7)
C6 C5 H5 120.2
C1 C6 N2 120.6(6)
C1 C6 C5 119.6(6)
C5 C6 N2 119.7(6)
N1 C7 N2 126.0(6)
N1 C7 C8 114.0(5)
N2 C7 C8 120.0(5)
N3 C8 C7 110.2(5)
N3 C8 C9 120.2(6)
C9 C8 C7 129.5(6)
C8 C9 H9 120.9
C10 C9 C8 118.3(6)
C10 C9 H9 120.9
C9 C10 H10 119.0
C9 C10 C11 122.0(6)
C11 C10 H10 119.0
C10 C11 H11 121.1
C10 C11 C12 117.8(6)
C12 C11 H11 121.1
N3 C12 C11 120.5(6)
N3 C12 C13 110.8(5)
C11 C12 C13 128.7(6)
N4 C13 N5 126.1(6)
N4 C13 C12 113.6(5)
N5 C13 C12 120.3(5)
C15 C14 N5 119.5(6)
C15 C14 C19 120.4(6)
C19 C14 N5 120.0(5)
C14 C15 H15 120.5
C14 C15 C16 119.0(7)
C16 C15 H15 120.5
C15 C16 H16 119.4
C17 C16 C15 121.1(7)
C17 C16 H16 119.4
C16 C17 H17 120.1
C16 C17 C18 119.7(7)
C18 C17 H17 120.1
C17 C18 H18 120.4
C19 C18 C17 119.2(7)
C19 C18 H18 120.4
C14 C19 S2 120.4(5)
C18 C19 S2 119.1(5)
C18 C19 C14 120.5(6)
C21 C20 S3 119.1(6)
C25 C20 S3 120.2(5)
C25 C20 C21 120.6(6)
C20 C21 H21 120.8
C20 C21 C22 118.5(7)
C22 C21 H21 120.8
C21 C22 H22 119.9
C23 C22 C21 120.1(7)
C23 C22 H22 119.9
C22 C23 H23 119.2
C22 C23 C24 121.6(7)
C24 C23 H23 119.2
C23 C24 H24 120.5
C25 C24 C23 119.0(7)
C25 C24 H24 120.5
C20 C25 N7 120.6(6)
C20 C25 C24 120.2(6)
C24 C25 N7 119.2(6)
N6 C26 N7 125.2(6)
N6 C26 C27 114.2(5)
N7 C26 C27 120.6(5)
N8 C27 C26 110.0(5)
N8 C27 C28 121.4(6)
C28 C27 C26 128.6(6)
C27 C28 H28 120.8
C27 C28 C29 118.4(6)
C29 C28 H28 120.8
C28 C29 H29 119.8
C28 C29 C30 120.5(6)
C30 C29 H29 119.8
C29 C30 H30 120.8
C31 C30 C29 118.4(6)
C31 C30 H30 120.8
N8 C31 C30 121.3(6)
N8 C31 C32 109.6(5)
C30 C31 C32 129.1(6)
N9 C32 N10 126.2(5)
N9 C32 C31 114.1(5)
N10 C32 C31 119.6(5)
C34 C33 N10 118.9(5)
C44 C33 N10 121.0(5)
C44 C33 C34 120.1(6)
C33 C34 H34 120.2
C33 C34 C35 119.5(6)
C35 C34 H34 120.2
C34 C35 H35 119.9
C36 C35 C34 120.2(6)
C36 C35 H35 119.9
C35 C36 H36 120.1
C35 C36 C37 119.7(6)
C37 C36 H36 120.1
C36 C37 H37 120.0
C44 C37 C36 120.0(6)
C44 C37 H37 120.0
C33 C44 S4 120.3(5)
C37 C44 S4 119.3(5)
C37 C44 C33 120.4(6)
O51 S5 O53 114.1(3)
O51 S5 C51 102.1(4)
O52 S5 O51 114.8(3)
O52 S5 O53 116.4(3)
O52 S5 C51 103.8(4)
O53 S5 C51 103.2(3)
F51 C51 S5 112.6(6)
F51 C51 F52 107.2(8)
F51 C51 F53 107.7(7)
F52 C51 S5 110.5(6)
F53 C51 S5 111.8(6)
F53 C51 F52 106.7(7)
O61 S6 C61 102.6(4)
O62 S6 O61 114.3(4)
O62 S6 O63 115.9(3)
O62 S6 C61 104.2(4)
O63 S6 O61 114.1(3)
O63 S6 C61 103.5(4)
F61 C61 S6 111.9(6)
F61 C61 F63 107.0(9)
F62 C61 S6 113.3(7)
F62 C61 F61 106.1(7)
F62 C61 F63 106.5(7)
F63 C61 S6 111.7(6)
O2W O1W O4W 6.4(16)
O3W O1W O2W 168(3)
O3W O1W O4W 171(3)
O1W O2W O3W 6.1(17)
O1W O2W O4W 168(3)
O1W O2W O5W 175(2)
O3W O2W O5W 176.1(17)
O4W O2W O3W 171(2)
O4W O2W O5W 7.6(19)
O1W O3W O2W 6.2(17)
O2W O4W O1W 5.8(15)
O2W O4W O5W 165(4)
O5W O4W O1W 171(3)
O4W O5W O2W 7.1(18)
N2S C4S C5S 163(2)
C4S C5S H5SA 109.5
C4S C5S H5SB 109.5
C4S C5S H5SC 109.5
H5SA C5S H5SB 109.5
H5SA C5S H5SC 109.5
H5SB C5S H5SC 109.5
N1S C2S C3S 175.7(15)
C2S C3S H3SA 109.5
C2S C3S H3SB 109.5
C2S C3S H3SC 109.5
H3SA C3S H3SB 109.5
H3SA C3S H3SC 109.5
H3SB C3S H3SC 109.5

loop_
_geom_bond_atom_site_label_1
_geom_bond_atom_site_label_2
_geom_bond_distance
Fe N1 1.969(5)
Fe N3 1.887(5)
Fe N4 1.968(5)
Fe N6 1.975(5)
Fe N8 1.864(5)
Fe N9 1.973(5)
S1 N1 1.712(5)
S1 C1 1.776(7)
S2 N4 1.714(5)
S2 C19 1.775(6)
S3 N6 1.714(5)
S3 C20 1.772(7)
S4 N9 1.704(5)
S4 C44 1.771(6)
N1 C7 1.304(8)
N2 H2A 0.8800
N2 C6 1.414(8)
N2 C7 1.359(8)
N3 C8 1.351(8)
N3 C12 1.345(8)
N4 C13 1.307(8)
N5 H5A 0.8800
N5 C13 1.346(8)
N5 C14 1.431(8)
N6 C26 1.296(8)
N7 H7A 0.8800
N7 C25 1.401(8)
N7 C26 1.373(8)
N8 C27 1.359(8)
N8 C31 1.357(8)
N9 C32 1.297(8)
N10 H10A 0.8800
N10 C32 1.360(8)
N10 C33 1.433(8)
C1 C2 1.381(9)
C1 C6 1.378(9)
C2 H2 0.9500
C2 C3 1.385(11)
C3 H3 0.9500
C3 C4 1.373(12)
C4 H4 0.9500
C4 C5 1.381(10)
C5 H5 0.9500
C5 C6 1.402(9)
C7 C8 1.480(9)
C8 C9 1.380(9)
C9 H9 0.9500
C9 C10 1.367(10)
C10 H10 0.9500
C10 C11 1.373(10)
C11 H11 0.9500
C11 C12 1.386(9)
C12 C13 1.479(9)
C14 C15 1.380(9)
C14 C19 1.384(9)
C15 H15 0.9500
C15 C16 1.383(10)
C16 H16 0.9500
C16 C17 1.378(11)
C17 H17 0.9500
C17 C18 1.394(10)
C18 H18 0.9500
C18 C19 1.380(9)
C20 C21 1.400(10)
C20 C25 1.380(10)
C21 H21 0.9500
C21 C22 1.403(11)
C22 H22 0.9500
C22 C23 1.354(12)
C23 H23 0.9500
C23 C24 1.389(11)
C24 H24 0.9500
C24 C25 1.384(9)
C26 C27 1.468(9)
C27 C28 1.387(9)
C28 H28 0.9500
C28 C29 1.392(9)
C29 H29 0.9500
C29 C30 1.394(9)
C30 H30 0.9500
C30 C31 1.386(9)
C31 C32 1.481(9)
C33 C34 1.387(9)
C33 C44 1.386(9)
C34 H34 0.9500
C34 C35 1.390(9)
C35 H35 0.9500
C35 C36 1.387(10)
C36 H36 0.9500
C36 C37 1.391(10)
C37 H37 0.9500
C37 C44 1.373(9)
S5 O51 1.445(5)
S5 O52 1.424(5)
S5 O53 1.450(5)
S5 C51 1.832(9)
F51 C51 1.319(10)
F52 C51 1.339(10)
F53 C51 1.327(9)
S6 O61 1.455(6)
S6 O62 1.428(5)
S6 O63 1.445(5)
S6 C61 1.804(10)
F61 C61 1.345(11)
F62 C61 1.325(9)
F63 C61 1.345(11)
O1W O2W 0.707(18)
O1W O3W 0.70(2)
O1W O4W 1.48(3)
O2W O3W 1.39(3)
O2W O4W 0.78(2)
O2W O5W 1.60(3)
O4W O5W 0.83(3)
N2S C4S 1.21(2)
C4S C5S 1.27(3)
C5S H5SA 0.9800
C5S H5SB 0.9800
C5S H5SC 0.9800
N1S C2S 1.076(14)
C2S C3S 1.408(19)
C3S H3SA 0.9800
C3S H3SB 0.9800
C3S H3SC 0.9800

loop_
_twin_individual_id
_twin_individual_mass_fraction_refined
1 0.97(2)
2 0.03(2)
